data_7128475
loop_
_publ_author_name
'Kodama, Yuki'
'Imai, Saki'
'Fujimoto, Junko'
'Sato, Kohei'
'Mase, Nobuyuki'
'Narumi, Tetsuo'

_publ_section_title
;
 Stereoselective synthesis of highly functionalized
 (<i>Z</i>)-chloroalkene dipeptide isosteres containing an
 \a,\a-disubstituted amino acid.
;
_journal_issue 56
_journal_name_full 'Chemical communications (Cambridge, England)'
_journal_page_first 6915
_journal_page_last 6918
_journal_paper_doi 10.1039/d1cc02952e
_journal_volume 57
_journal_year 2021
_chemical_formula_moiety 'C17 H29 Cl N O4 S, C12 H24 N, 0.5(C6 H14)'
_chemical_formula_sum 'C32 H60 Cl N2 O4 S'
_chemical_formula_weight 604.33
_space_group_crystal_system monoclinic
_space_group_IT_number 15
_space_group_name_Hall '-I 2ya'
_space_group_name_H-M_alt 'I 1 2/a 1'
_atom_sites_solution_hydrogens mixed
_atom_sites_solution_primary dual
_audit_creation_date 2020-12-17
_audit_creation_method
;
Olex2 1.3
(compiled 2020.11.12 svn.r5f609507 for OlexSys, GUI svn.r6226)
;
_audit_update_record
;
2021-02-22 deposited with the CCDC.	2021-06-09 downloaded from the CCDC.
;
_cell_angle_alpha 90
_cell_angle_beta 94.248(13)
_cell_angle_gamma 90
_cell_formula_units_Z 8
_cell_length_a 14.1676(19)
_cell_length_b 21.601(3)
_cell_length_c 23.423(4)
_cell_measurement_reflns_used 4632
_cell_measurement_temperature 293
_cell_measurement_theta_max 24.0460
_cell_measurement_theta_min 2.3540
_cell_volume 7148.5(18)
_computing_cell_refinement 'CrysAlisPro 1.171.41.92a (Rigaku OD, 2020)'
_computing_data_collection 'CrysAlisPro 1.171.41.92a (Rigaku OD, 2020)'
_computing_data_reduction 'CrysAlisPro 1.171.41.92a (Rigaku OD, 2020)'
_computing_molecular_graphics 'Olex2 1.3 (Dolomanov et al., 2009)'
_computing_publication_material 'Olex2 1.3 (Dolomanov et al., 2009)'
_computing_structure_refinement 'SHELXL 2018/3 (Sheldrick, 2015)'
_computing_structure_solution 'SHELXT  (Sheldrick, 2015)'
_diffrn_ambient_temperature 293
_diffrn_detector 'Rigaku Mercury area detector'
_diffrn_detector_area_resol_mean 6.83
_diffrn_detector_type 'CCD area detector'
_diffrn_measured_fraction_theta_full 0.999
_diffrn_measured_fraction_theta_max 0.999
_diffrn_measurement_details
;
List of Runs (angles in degrees, time in seconds):

  # Type    Start    End  Width  t~exp~   \w     \q     \k     \f   Frames
#--------------------------------------------------------------------------
  1  \w    -60.00 120.00   1.00  120.00    --   30.00  54.00   0.00  180
  2  \w    -60.00 120.00   1.00  120.00    --   30.00  54.00 120.00  180
  3  \w    -60.00 120.00   1.00  120.00    --   30.00  54.00 240.00  180
;
_diffrn_measurement_device 'fixed-chi diffractometer'
_diffrn_measurement_device_type 'Rigaku XtaLAB mini'
_diffrn_measurement_method '\w scans'
_diffrn_orient_matrix_type 'CrysAlisPro convention (1999,Acta A55,543-557)'
_diffrn_orient_matrix_UB_11 -0.0366654000
_diffrn_orient_matrix_UB_12 0.0060305000
_diffrn_orient_matrix_UB_13 0.0182798000
_diffrn_orient_matrix_UB_21 -0.0324604000
_diffrn_orient_matrix_UB_22 0.0040573000
_diffrn_orient_matrix_UB_23 -0.0242476000
_diffrn_orient_matrix_UB_31 -0.0110550000
_diffrn_orient_matrix_UB_32 -0.0320182000
_diffrn_orient_matrix_UB_33 0.0003770000
_diffrn_radiation_monochromator 'curved graphite'
_diffrn_radiation_probe x-ray
_diffrn_radiation_type 'Mo K\a'
_diffrn_radiation_wavelength 0.71073
_diffrn_reflns_av_R_equivalents 0.0845
_diffrn_reflns_av_unetI/netI 0.0646
_diffrn_reflns_Laue_measured_fraction_full 0.999
_diffrn_reflns_Laue_measured_fraction_max 0.999
_diffrn_reflns_limit_h_max 17
_diffrn_reflns_limit_h_min -17
_diffrn_reflns_limit_k_max 26
_diffrn_reflns_limit_k_min -26
_diffrn_reflns_limit_l_max 28
_diffrn_reflns_limit_l_min -28
_diffrn_reflns_number 31587
_diffrn_reflns_point_group_measured_fraction_full 0.999
_diffrn_reflns_point_group_measured_fraction_max 0.999
_diffrn_reflns_theta_full 25.242
_diffrn_reflns_theta_max 25.349
_diffrn_reflns_theta_min 2.374
_diffrn_source 'Sealed X-ray tube'
_diffrn_source_type 'Sealed X-ray tube'
_exptl_absorpt_coefficient_mu 0.200
_exptl_absorpt_correction_T_max 1.00000
_exptl_absorpt_correction_T_min 0.75753
_exptl_absorpt_correction_type multi-scan
_exptl_absorpt_process_details
;
CrysAlisPro 1.171.41.92a (Rigaku Oxford Diffraction, 2020)
Empirical absorption correction using spherical harmonics,
implemented in SCALE3 ABSPACK scaling algorithm.
;
_exptl_crystal_colour colourless
_exptl_crystal_colour_primary colourless
_exptl_crystal_density_diffrn 1.123
_exptl_crystal_description hexagonal
_exptl_crystal_F_000 2648
_exptl_crystal_size_max 0.354
_exptl_crystal_size_mid 0.225
_exptl_crystal_size_min 0.145
_refine_diff_density_max 0.311
_refine_diff_density_min -0.226
_refine_diff_density_rms 0.041
_refine_ls_extinction_method none
_refine_ls_goodness_of_fit_ref 1.017
_refine_ls_hydrogen_treatment constr
_refine_ls_matrix_type full
_refine_ls_number_parameters 382
_refine_ls_number_reflns 6551
_refine_ls_number_restraints 67
_refine_ls_restrained_S_all 1.015
_refine_ls_R_factor_all 0.1362
_refine_ls_R_factor_gt 0.0619
_refine_ls_shift/su_max 0.000
_refine_ls_shift/su_mean 0.000
_refine_ls_structure_factor_coef Fsqd
_refine_ls_weighting_details 'w=1/[\s^2^(Fo^2^)+(0.0861P)^2^+0.4865P] where P=(Fo^2^+2Fc^2^)/3'
_refine_ls_weighting_scheme calc
_refine_ls_wR_factor_gt 0.1515
_refine_ls_wR_factor_ref 0.1905
_reflns_Friedel_coverage 0.000
_reflns_number_gt 3296
_reflns_number_total 6551
_reflns_threshold_expression 'I > 2\s(I)'
_cod_data_source_file d1cc02952e2.cif
_cod_data_source_block imai_20201118_2
_cod_depositor_comments 'Adding full bibliography for 7128471--7128475.cif.'
_cod_original_cell_volume 7148.8(17)
_cod_database_code 7128475
_shelx_shelxl_version_number 2018/3
_chemical_oxdiff_formula C25H39ClN2O3S
_shelx_space_group_comment
;
The symmetry employed for this shelxl refinement is uniquely defined
by the following loop, which should always be used as a source of
symmetry information in preference to the above space-group names.
They are only intended as comments.
;
_reflns_odcompleteness_completeness 99.96
_reflns_odcompleteness_iscentric 1
_reflns_odcompleteness_theta 25.29
_olex2_refinement_description
;
1. Fixed Uiso
 At 1.2 times of:
  All C(H) groups, All C(H,H) groups, All N(H) groups, All N(H,H) groups
 At 1.5 times of:
  All C(H,H,H) groups
2. Restrained distances
 C33-C34 \\sim C35-C34 \\sim C33-C32 \\sim C32-C31 \\sim C30-C31
 with sigma of 0.02
3. Uiso/Uaniso restraints and constraints
C35 \\sim C34 \\sim C33 \\sim C32 \\sim C31 \\sim C30: within 2A with sigma of
0.04 and sigma for terminal atoms of 0.08 within 2A
4. Rigid body (RIGU) restrains
 C35, C31, H31A, H31B, C32, C30, C33, H32A, H32B, H30A, H30B, H30C, H33A, H33B,
  C34, H34A, H34B, H35A, H35B, H35C
 with sigma for 1-2 distances of 0.004 and sigma for 1-3 distances of 0.004
5. Others
 Fixed Sof: C31(0.5) H31A(0.5) H31B(0.5) C33(0.5) H33A(0.5) H33B(0.5)
 H35A(0.5) H35B(0.5) H35C(0.5) C34(0.5) H34A(0.5) H34B(0.5) C32(0.5) H32A(0.5)
 H32B(0.5) H30A(0.5) H30B(0.5) H30C(0.5)
6.a Riding coordinates:
 N1(H1)
6.b Ternary CH refined with riding coordinates:
 C2(H2), C18(H18), C24(H24), C11(H11)
6.c Secondary CH2 refined with riding coordinates:
 N2(H2A,H2B), C10(H10A,H10B), C9(H9A,H9B), C29(H29A,H29B), C23(H23A,H23B),
 C25(H25A,H25B), C6(H6A,H6B), C19(H19A,H19B), C26(H26A,H26B), C27(H27A,H27B),
 C20(H20A,H20B), C21(H21A,H21B), C22(H22A,H22B), C7(H7A,H7B), C28(H28A,H28B),
 C8(H8A,H8B), C31(H31A,H31B), C33(H33A,H33B), C34(H34A,H34B), C32(H32A,H32B)
6.d Me refined with riding coordinates:
 C16(H16A,H16B,H16C), C17(H17A,H17B,H17C), C15(H15A,H15B,H15C), C12(H12A,H12B,
 H12C), C13(H13A,H13B,H13C)
6.e Aromatic/amide H refined with riding coordinates:
 C3(H3)
6.f Idealised Me refined as rotating group:
 C35(H35A,H35B,H35C), C30(H30A,H30B,H30C)
;
_olex2_submission_special_instructions 'No special instructions were received'
_oxdiff_exptl_absorpt_empirical_details
;
Empirical correction (ABSPACK) includes:
- Absorption correction using spherical harmonics
- Frame scaling
;
_oxdiff_exptl_absorpt_empirical_full_max 1.531
_oxdiff_exptl_absorpt_empirical_full_min 0.665

loop_
_space_group_symop_operation_xyz
'x, y, z'
'-x+1/2, y, -z'
'x+1/2, y+1/2, z+1/2'
'-x+1, y+1/2, -z+1/2'
'-x, -y, -z'
'x-1/2, -y, z'
'-x+1/2, -y+1/2, -z+1/2'
'x, -y+1/2, z+1/2'

loop_
_atom_site_label
_atom_site_type_symbol
_atom_site_fract_x
_atom_site_fract_y
_atom_site_fract_z
_atom_site_U_iso_or_equiv
_atom_site_adp_type
_atom_site_occupancy
_atom_site_site_symmetry_order
_atom_site_calc_flag
_atom_site_refinement_flags_posn
_atom_site_refinement_flags_adp
_atom_site_refinement_flags_occupancy
_atom_site_disorder_assembly
_atom_site_disorder_group
S1 S 0.03238(6) 0.50246(4) 0.17335(4) 0.0650(3) Uani 1 1 d . . . . .
Cl1 Cl 0.12006(6) 0.50008(5) 0.33226(5) 0.0815(3) Uani 1 1 d . . . . .
O3 O 0.29400(14) 0.32493(10) 0.27500(10) 0.0639(6) Uani 1 1 d . . . . .
O4 O 0.42299(15) 0.37808(10) 0.26729(10) 0.0631(6) Uani 1 1 d . . . . .
N2 N 0.38478(17) 0.21507(11) 0.25828(11) 0.0538(7) Uani 1 1 d . . . . .
H2A H 0.365768 0.253986 0.262348 0.065 Uiso 1 1 calc R U . . .
H2B H 0.333881 0.192907 0.246863 0.065 Uiso 1 1 calc R U . . .
O1 O -0.03588(17) 0.46713(11) 0.20010(11) 0.0792(7) Uani 1 1 d . . . . .
N1 N 0.06782(18) 0.55929(11) 0.21314(12) 0.0607(7) Uani 1 1 d . . . . .
H1 H 0.027977 0.564855 0.238671 0.073 Uiso 1 1 d R U . . .
O2 O 0.11234(18) 0.47161(12) 0.15533(13) 0.0908(9) Uani 1 1 d . . . . .
C1 C 0.3429(2) 0.37275(14) 0.28260(12) 0.0459(7) Uani 1 1 d . . . . .
C2 C 0.2994(2) 0.42568(14) 0.31406(14) 0.0518(8) Uani 1 1 d . . . . .
H2 H 0.243594 0.409746 0.331641 0.062 Uiso 1 1 calc R U . . .
C3 C 0.2681(2) 0.47584(14) 0.27437(14) 0.0544(8) Uani 1 1 d . . . . .
H3 H 0.304952 0.482814 0.243776 0.065 Uiso 1 1 calc R U . . .
C4 C 0.1942(2) 0.51158(14) 0.27744(15) 0.0555(8) Uani 1 1 d . . . . .
C18 C 0.4504(2) 0.21380(16) 0.21176(15) 0.0615(9) Uani 1 1 d . . . . .
H18 H 0.504465 0.240636 0.222750 0.074 Uiso 1 1 calc R U . . .
C24 C 0.4206(2) 0.19208(16) 0.31529(15) 0.0640(9) Uani 1 1 d . . . . .
H24 H 0.442236 0.149326 0.311254 0.077 Uiso 1 1 calc R U . . .
C5 C 0.1649(2) 0.56635(15) 0.24069(17) 0.0646(10) Uani 1 1 d . . . . .
C10 C 0.3675(2) 0.45088(18) 0.36131(16) 0.0701(10) Uani 1 1 d . . . . .
H10A H 0.337419 0.485370 0.379321 0.084 Uiso 1 1 calc R U . . .
H10B H 0.422860 0.466818 0.344244 0.084 Uiso 1 1 calc R U . . .
C9 C 0.1614(3) 0.62563(16) 0.2763(2) 0.0866(13) Uani 1 1 d . . . . .
H9A H 0.101115 0.629063 0.293101 0.104 Uiso 1 1 calc R U . . .
H9B H 0.211599 0.625628 0.306789 0.104 Uiso 1 1 calc R U . . .
C14 C -0.0295(3) 0.53718(19) 0.11197(16) 0.0818(12) Uani 1 1 d . . . . .
C11 C 0.3996(3) 0.4045(2) 0.40728(16) 0.0837(12) Uani 1 1 d . . . . .
H11 H 0.430828 0.370031 0.388961 0.100 Uiso 1 1 calc R U . . .
C29 C 0.5028(3) 0.2307(2) 0.33858(18) 0.0862(12) Uani 1 1 d . . . . .
H29A H 0.553988 0.227584 0.313439 0.103 Uiso 1 1 calc R U . . .
H29B H 0.483752 0.273749 0.340134 0.103 Uiso 1 1 calc R U . . .
C23 C 0.4861(3) 0.15038(19) 0.2024(2) 0.0900(13) Uani 1 1 d . . . . .
H23A H 0.433045 0.122262 0.195746 0.108 Uiso 1 1 calc R U . . .
H23B H 0.523518 0.136630 0.236399 0.108 Uiso 1 1 calc R U . . .
C25 C 0.3420(3) 0.1925(2) 0.35410(16) 0.0816(11) Uani 1 1 d . . . . .
H25A H 0.291874 0.165235 0.338834 0.098 Uiso 1 1 calc R U . . .
H25B H 0.316188 0.234006 0.355771 0.098 Uiso 1 1 calc R U . . .
C6 C 0.2342(3) 0.58343(17) 0.1975(2) 0.0847(12) Uani 1 1 d . . . . .
H6A H 0.298054 0.571896 0.211147 0.102 Uiso 1 1 calc R U . . .
H6B H 0.218216 0.562738 0.161269 0.102 Uiso 1 1 calc R U . . .
C19 C 0.3998(3) 0.2395(2) 0.15939(17) 0.0829(12) Uani 1 1 d . . . . .
H19A H 0.381862 0.282001 0.166480 0.099 Uiso 1 1 calc R U . . .
H19B H 0.342355 0.215932 0.150387 0.099 Uiso 1 1 calc R U . . .
C16 C -0.1109(3) 0.5754(2) 0.13083(19) 0.1027(15) Uani 1 1 d . . . . .
H16A H -0.086717 0.608758 0.154736 0.154 Uiso 1 1 calc R U . . .
H16B H -0.146373 0.591967 0.097798 0.154 Uiso 1 1 calc R U . . .
H16C H -0.151367 0.549777 0.151947 0.154 Uiso 1 1 calc R U . . .
C26 C 0.3754(4) 0.1717(2) 0.4138(2) 0.1073(16) Uani 1 1 d . . . . .
H26A H 0.393109 0.128330 0.412874 0.129 Uiso 1 1 calc R U . . .
H26B H 0.324125 0.175868 0.438699 0.129 Uiso 1 1 calc R U . . .
C27 C 0.4596(5) 0.2096(3) 0.4376(2) 0.1218(19) Uani 1 1 d . . . . .
H27A H 0.439769 0.251918 0.443697 0.146 Uiso 1 1 calc R U . . .
H27B H 0.483506 0.192670 0.474176 0.146 Uiso 1 1 calc R U . . .
C20 C 0.4600(4) 0.2377(3) 0.1089(2) 0.1122(16) Uani 1 1 d . . . . .
H20A H 0.423358 0.252501 0.075037 0.135 Uiso 1 1 calc R U . . .
H20B H 0.514087 0.264822 0.116103 0.135 Uiso 1 1 calc R U . . .
C21 C 0.4931(4) 0.1741(3) 0.0988(2) 0.1226(19) Uani 1 1 d . . . . .
H21A H 0.534051 0.174254 0.067432 0.147 Uiso 1 1 calc R U . . .
H21B H 0.439248 0.147747 0.088214 0.147 Uiso 1 1 calc R U . . .
C22 C 0.5462(4) 0.1488(3) 0.1516(2) 0.1193(18) Uani 1 1 d . . . . .
H22A H 0.603106 0.173057 0.160153 0.143 Uiso 1 1 calc R U . . .
H22B H 0.565049 0.106473 0.144571 0.143 Uiso 1 1 calc R U . . .
C7 C 0.2260(4) 0.6522(2) 0.1907(3) 0.127(2) Uani 1 1 d . . . . .
H7A H 0.288409 0.670814 0.191927 0.152 Uiso 1 1 calc R U . . .
H7B H 0.192745 0.662252 0.154136 0.152 Uiso 1 1 calc R U . . .
C17 C -0.0665(4) 0.4844(2) 0.0743(2) 0.1142(16) Uani 1 1 d . . . . .
H17A H -0.014232 0.460435 0.062524 0.171 Uiso 1 1 calc R U . . .
H17B H -0.106798 0.458564 0.095239 0.171 Uiso 1 1 calc R U . . .
H17C H -0.101804 0.500754 0.041091 0.171 Uiso 1 1 calc R U . . .
C28 C 0.5362(4) 0.2090(3) 0.3972(2) 0.1248(18) Uani 1 1 d . . . . .
H28A H 0.560817 0.167281 0.394749 0.150 Uiso 1 1 calc R U . . .
H28B H 0.587579 0.235473 0.412224 0.150 Uiso 1 1 calc R U . . .
C15 C 0.0377(4) 0.5772(3) 0.0808(2) 0.129(2) Uani 1 1 d . . . . .
H15A H 0.088986 0.552326 0.069133 0.194 Uiso 1 1 calc R U . . .
H15B H 0.004477 0.595285 0.047702 0.194 Uiso 1 1 calc R U . . .
H15C H 0.062320 0.609508 0.105881 0.194 Uiso 1 1 calc R U . . .
C12 C 0.3207(4) 0.3792(3) 0.4374(2) 0.1225(18) Uani 1 1 d . . . . .
H12A H 0.275756 0.359993 0.410206 0.184 Uiso 1 1 calc R U . . .
H12B H 0.344345 0.349055 0.464912 0.184 Uiso 1 1 calc R U . . .
H12C H 0.290323 0.412121 0.456587 0.184 Uiso 1 1 calc R U . . .
C8 C 0.1736(5) 0.6760(2) 0.2375(3) 0.150(2) Uani 1 1 d . . . . .
H8A H 0.208588 0.709339 0.257087 0.180 Uiso 1 1 calc R U . . .
H8B H 0.112519 0.691794 0.222808 0.180 Uiso 1 1 calc R U . . .
C13 C 0.4710(4) 0.4349(4) 0.4491(2) 0.171(3) Uani 1 1 d . . . . .
H13A H 0.522105 0.451104 0.428838 0.256 Uiso 1 1 calc R U . . .
H13B H 0.441266 0.467983 0.468337 0.256 Uiso 1 1 calc R U . . .
H13C H 0.495288 0.404917 0.476661 0.256 Uiso 1 1 calc R U . . .
C31 C 0.7189(18) 0.2135(10) 0.5215(12) 0.220(9) Uani 0.5 1 d D U P A -1
H31A H 0.650499 0.217295 0.517626 0.264 Uiso 0.5 1 calc R U P A -1
H31B H 0.741114 0.219630 0.561250 0.264 Uiso 0.5 1 calc R U P A -1
C33 C 0.733(4) 0.3175(13) 0.5076(18) 0.271(12) Uani 0.5 1 d D U P A -1
H33A H 0.666942 0.315767 0.515101 0.326 Uiso 0.5 1 calc R U P A -1
H33B H 0.769962 0.326500 0.543253 0.326 Uiso 0.5 1 calc R U P A -1
C35 C 0.750000 0.4224(11) 0.500000 0.339(12) Uani 1 2 d DS TU P . .
H35A H 0.814222 0.435849 0.507846 0.509 Uiso 0.5 1 calc R U P B -1
H35B H 0.722293 0.414123 0.535399 0.509 Uiso 0.5 1 calc R U P B -1
H35C H 0.714467 0.454185 0.479443 0.509 Uiso 0.5 1 calc R U P B -1
C34 C 0.749(2) 0.3658(11) 0.4653(15) 0.291(11) Uani 0.5 1 d D U P A -1
H34A H 0.697361 0.366691 0.435438 0.349 Uiso 0.5 1 calc R U P A -1
H34B H 0.808039 0.359875 0.448132 0.349 Uiso 0.5 1 calc R U P A -1
C32 C 0.764(2) 0.2572(12) 0.4840(15) 0.228(10) Uani 0.5 1 d D U P A -1
H32A H 0.740201 0.252085 0.444310 0.274 Uiso 0.5 1 calc R U P A -1
H32B H 0.832012 0.253008 0.487152 0.274 Uiso 0.5 1 calc R U P A -1
C30 C 0.750000 0.1528(10) 0.500000 0.248(7) Uani 1 2 d DS TU P . .
H30A H 0.698632 0.133818 0.477409 0.373 Uiso 0.5 1 calc R U P A -1
H30B H 0.769118 0.126552 0.531819 0.373 Uiso 0.5 1 calc R U P A -1
H30C H 0.802398 0.158892 0.476857 0.373 Uiso 0.5 1 calc R U P A -1

loop_
_atom_site_aniso_label
_atom_site_aniso_U_11
_atom_site_aniso_U_22
_atom_site_aniso_U_33
_atom_site_aniso_U_23
_atom_site_aniso_U_13
_atom_site_aniso_U_12
S1 0.0679(6) 0.0507(5) 0.0779(6) -0.0027(5) 0.0147(5) 0.0043(5)
Cl1 0.0655(6) 0.0861(7) 0.0973(8) -0.0034(6) 0.0354(5) 0.0114(5)
O3 0.0522(13) 0.0470(13) 0.0928(18) -0.0128(12) 0.0078(12) -0.0106(11)
O4 0.0494(13) 0.0583(14) 0.0846(17) -0.0080(12) 0.0253(12) -0.0075(11)
N2 0.0476(15) 0.0449(15) 0.0687(19) -0.0075(13) 0.0031(14) -0.0061(12)
O1 0.0788(16) 0.0690(16) 0.0893(18) 0.0159(14) 0.0038(14) -0.0207(14)
N1 0.0543(16) 0.0498(16) 0.080(2) -0.0076(15) 0.0214(15) 0.0079(13)
O2 0.0887(18) 0.0685(17) 0.118(2) -0.0253(16) 0.0261(17) 0.0169(15)
C1 0.0462(17) 0.0468(19) 0.0446(18) 0.0040(15) 0.0032(14) 0.0007(15)
C2 0.0445(17) 0.0522(19) 0.060(2) -0.0036(16) 0.0110(16) -0.0019(15)
C3 0.0473(17) 0.0491(18) 0.068(2) -0.0090(17) 0.0160(16) -0.0018(16)
C4 0.0449(17) 0.0473(19) 0.076(2) -0.0083(17) 0.0159(16) -0.0009(15)
C18 0.0493(18) 0.062(2) 0.074(2) -0.0067(19) 0.0115(18) -0.0111(17)
C24 0.066(2) 0.057(2) 0.068(2) -0.0019(18) 0.0013(19) 0.0035(18)
C5 0.0449(19) 0.048(2) 0.103(3) -0.0068(19) 0.0214(19) 0.0012(15)
C10 0.062(2) 0.077(3) 0.072(2) -0.022(2) 0.008(2) -0.0104(19)
C9 0.062(2) 0.048(2) 0.148(4) -0.028(2) 0.001(2) -0.0002(18)
C14 0.109(3) 0.074(3) 0.064(2) 0.003(2) 0.013(2) 0.007(2)
C11 0.083(3) 0.110(3) 0.057(2) -0.010(2) -0.001(2) 0.007(3)
C29 0.076(3) 0.091(3) 0.088(3) -0.002(2) -0.017(2) -0.004(2)
C23 0.094(3) 0.073(3) 0.107(3) -0.004(2) 0.037(3) 0.019(2)
C25 0.086(3) 0.090(3) 0.068(3) -0.001(2) 0.007(2) -0.002(2)
C6 0.063(2) 0.062(2) 0.134(4) 0.024(2) 0.031(2) 0.0080(19)
C19 0.087(3) 0.086(3) 0.078(3) 0.006(2) 0.020(2) 0.007(2)
C16 0.118(4) 0.107(4) 0.081(3) 0.007(3) -0.007(3) 0.046(3)
C26 0.137(4) 0.113(4) 0.074(3) 0.014(3) 0.018(3) 0.026(4)
C27 0.170(6) 0.119(4) 0.071(3) -0.008(3) -0.031(4) 0.030(4)
C20 0.126(4) 0.131(5) 0.084(3) 0.010(3) 0.037(3) 0.011(3)
C21 0.122(4) 0.153(6) 0.099(4) -0.040(4) 0.046(4) -0.008(4)
C22 0.120(4) 0.118(4) 0.127(5) -0.016(4) 0.056(4) 0.024(3)
C7 0.105(4) 0.076(3) 0.202(6) 0.034(4) 0.033(4) -0.005(3)
C17 0.149(4) 0.105(4) 0.086(3) -0.022(3) -0.009(3) 0.005(3)
C28 0.120(4) 0.151(5) 0.097(4) 0.001(4) -0.035(4) 0.004(4)
C15 0.182(6) 0.123(4) 0.087(3) 0.028(3) 0.038(4) -0.017(4)
C12 0.128(4) 0.147(5) 0.095(4) 0.019(3) 0.025(3) -0.011(4)
C8 0.165(6) 0.062(3) 0.227(7) -0.005(4) 0.033(6) 0.000(3)
C13 0.149(5) 0.266(9) 0.090(4) 0.020(5) -0.036(4) -0.067(5)
C31 0.121(15) 0.33(3) 0.200(19) -0.023(15) -0.062(10) -0.023(14)
C33 0.18(2) 0.34(2) 0.30(3) -0.001(18) 0.06(2) 0.03(2)
C35 0.225(16) 0.34(3) 0.44(4) 0.000 -0.03(2) 0.000
C34 0.22(2) 0.36(3) 0.29(3) 0.018(16) 0.05(2) 0.05(2)
C32 0.087(17) 0.34(2) 0.26(3) -0.014(17) -0.011(14) 0.011(16)
C30 0.176(13) 0.35(2) 0.212(16) 0.000 -0.040(11) 0.000

loop_
_atom_type_symbol
_atom_type_description
_atom_type_scat_dispersion_real
_atom_type_scat_dispersion_imag
_atom_type_scat_source
C C 0.0033 0.0016 'International Tables Vol C Tables 4.2.6.8 and 6.1.1.4'
H H 0.0000 0.0000 'International Tables Vol C Tables 4.2.6.8 and 6.1.1.4'
Cl Cl 0.1484 0.1585 'International Tables Vol C Tables 4.2.6.8 and 6.1.1.4'
N N 0.0061 0.0033 'International Tables Vol C Tables 4.2.6.8 and 6.1.1.4'
O O 0.0106 0.0060 'International Tables Vol C Tables 4.2.6.8 and 6.1.1.4'
S S 0.1246 0.1234 'International Tables Vol C Tables 4.2.6.8 and 6.1.1.4'

loop_
_geom_angle_atom_site_label_1
_geom_angle_atom_site_label_2
_geom_angle_atom_site_label_3
_geom_angle
_geom_angle_site_symmetry_1
_geom_angle_site_symmetry_3
_geom_angle_publ_flag
O1 S1 N1 110.58(16) . . ?
O1 S1 C14 105.74(18) . . ?
N1 S1 C14 105.07(17) . . ?
O2 S1 O1 118.03(17) . . ?
O2 S1 N1 108.28(15) . . ?
O2 S1 C14 108.34(19) . . ?
H2A N2 H2B 107.2 . . ?
C18 N2 H2A 107.9 . . ?
C18 N2 H2B 107.9 . . ?
C24 N2 H2A 107.9 . . ?
C24 N2 H2B 107.9 . . ?
C24 N2 C18 117.7(2) . . ?
S1 N1 H1 108.6 . . ?
C5 N1 S1 125.0(2) . . ?
C5 N1 H1 108.5 . . ?
O3 C1 C2 116.9(3) . . ?
O4 C1 O3 123.6(3) . . ?
O4 C1 C2 119.5(3) . . ?
C1 C2 H2 108.0 . . ?
C3 C2 C1 111.2(3) . . ?
C3 C2 H2 108.0 . . ?
C3 C2 C10 110.0(3) . . ?
C10 C2 C1 111.5(3) . . ?
C10 C2 H2 108.0 . . ?
C2 C3 H3 116.4 . . ?
C4 C3 C2 127.2(3) . . ?
C4 C3 H3 116.4 . . ?
C3 C4 Cl1 119.2(3) . . ?
C3 C4 C5 128.5(3) . . ?
C5 C4 Cl1 112.3(2) . . ?
N2 C18 H18 108.4 . . ?
C23 C18 N2 111.4(3) . . ?
C23 C18 H18 108.4 . . ?
C19 C18 N2 108.1(3) . . ?
C19 C18 H18 108.4 . . ?
C19 C18 C23 111.9(3) . . ?
N2 C24 H24 108.6 . . ?
N2 C24 C29 110.3(3) . . ?
N2 C24 C25 109.1(3) . . ?
C29 C24 H24 108.6 . . ?
C25 C24 H24 108.6 . . ?
C25 C24 C29 111.7(3) . . ?
N1 C5 C4 112.1(3) . . ?
N1 C5 C9 104.9(3) . . ?
N1 C5 C6 111.2(3) . . ?
C4 C5 C9 111.4(3) . . ?
C4 C5 C6 114.3(3) . . ?
C6 C5 C9 102.1(3) . . ?
C2 C10 H10A 108.5 . . ?
C2 C10 H10B 108.5 . . ?
C2 C10 C11 115.0(3) . . ?
H10A C10 H10B 107.5 . . ?
C11 C10 H10A 108.5 . . ?
C11 C10 H10B 108.5 . . ?
C5 C9 H9A 110.5 . . ?
C5 C9 H9B 110.5 . . ?
H9A C9 H9B 108.7 . . ?
C8 C9 C5 106.2(4) . . ?
C8 C9 H9A 110.5 . . ?
C8 C9 H9B 110.5 . . ?
C16 C14 S1 109.4(3) . . ?
C16 C14 C17 110.1(4) . . ?
C16 C14 C15 110.5(4) . . ?
C17 C14 S1 106.3(3) . . ?
C17 C14 C15 110.6(4) . . ?
C15 C14 S1 109.8(3) . . ?
C10 C11 H11 108.2 . . ?
C12 C11 C10 112.7(4) . . ?
C12 C11 H11 108.2 . . ?
C12 C11 C13 110.4(4) . . ?
C13 C11 C10 109.0(4) . . ?
C13 C11 H11 108.2 . . ?
C24 C29 H29A 109.6 . . ?
C24 C29 H29B 109.6 . . ?
H29A C29 H29B 108.1 . . ?
C28 C29 C24 110.2(4) . . ?
C28 C29 H29A 109.6 . . ?
C28 C29 H29B 109.6 . . ?
C18 C23 H23A 109.5 . . ?
C18 C23 H23B 109.5 . . ?
C18 C23 C22 110.8(4) . . ?
H23A C23 H23B 108.1 . . ?
C22 C23 H23A 109.5 . . ?
C22 C23 H23B 109.5 . . ?
C24 C25 H25A 109.3 . . ?
C24 C25 H25B 109.3 . . ?
C24 C25 C26 111.4(3) . . ?
H25A C25 H25B 108.0 . . ?
C26 C25 H25A 109.3 . . ?
C26 C25 H25B 109.3 . . ?
C5 C6 H6A 110.7 . . ?
C5 C6 H6B 110.7 . . ?
H6A C6 H6B 108.8 . . ?
C7 C6 C5 105.3(3) . . ?
C7 C6 H6A 110.7 . . ?
C7 C6 H6B 110.7 . . ?
C18 C19 H19A 109.2 . . ?
C18 C19 H19B 109.2 . . ?
C18 C19 C20 111.9(3) . . ?
H19A C19 H19B 107.9 . . ?
C20 C19 H19A 109.2 . . ?
C20 C19 H19B 109.2 . . ?
C14 C16 H16A 109.5 . . ?
C14 C16 H16B 109.5 . . ?
C14 C16 H16C 109.5 . . ?
H16A C16 H16B 109.5 . . ?
H16A C16 H16C 109.5 . . ?
H16B C16 H16C 109.5 . . ?
C25 C26 H26A 109.4 . . ?
C25 C26 H26B 109.4 . . ?
C25 C26 C27 111.3(4) . . ?
H26A C26 H26B 108.0 . . ?
C27 C26 H26A 109.4 . . ?
C27 C26 H26B 109.4 . . ?
C26 C27 H27A 109.5 . . ?
C26 C27 H27B 109.5 . . ?
H27A C27 H27B 108.1 . . ?
C28 C27 C26 110.6(4) . . ?
C28 C27 H27A 109.5 . . ?
C28 C27 H27B 109.5 . . ?
C19 C20 H20A 109.5 . . ?
C19 C20 H20B 109.5 . . ?
H20A C20 H20B 108.1 . . ?
C21 C20 C19 110.8(4) . . ?
C21 C20 H20A 109.5 . . ?
C21 C20 H20B 109.5 . . ?
C20 C21 H21A 109.5 . . ?
C20 C21 H21B 109.5 . . ?
C20 C21 C22 110.7(4) . . ?
H21A C21 H21B 108.1 . . ?
C22 C21 H21A 109.5 . . ?
C22 C21 H21B 109.5 . . ?
C23 C22 H22A 109.4 . . ?
C23 C22 H22B 109.4 . . ?
C21 C22 C23 111.2(4) . . ?
C21 C22 H22A 109.4 . . ?
C21 C22 H22B 109.4 . . ?
H22A C22 H22B 108.0 . . ?
C6 C7 H7A 110.1 . . ?
C6 C7 H7B 110.1 . . ?
H7A C7 H7B 108.4 . . ?
C8 C7 C6 107.9(4) . . ?
C8 C7 H7A 110.1 . . ?
C8 C7 H7B 110.1 . . ?
C14 C17 H17A 109.5 . . ?
C14 C17 H17B 109.5 . . ?
C14 C17 H17C 109.5 . . ?
H17A C17 H17B 109.5 . . ?
H17A C17 H17C 109.5 . . ?
H17B C17 H17C 109.5 . . ?
C29 C28 H28A 109.1 . . ?
C29 C28 H28B 109.1 . . ?
C27 C28 C29 112.6(4) . . ?
C27 C28 H28A 109.1 . . ?
C27 C28 H28B 109.1 . . ?
H28A C28 H28B 107.8 . . ?
C14 C15 H15A 109.5 . . ?
C14 C15 H15B 109.5 . . ?
C14 C15 H15C 109.5 . . ?
H15A C15 H15B 109.5 . . ?
H15A C15 H15C 109.5 . . ?
H15B C15 H15C 109.5 . . ?
C11 C12 H12A 109.5 . . ?
C11 C12 H12B 109.5 . . ?
C11 C12 H12C 109.5 . . ?
H12A C12 H12B 109.5 . . ?
H12A C12 H12C 109.5 . . ?
H12B C12 H12C 109.5 . . ?
C9 C8 C7 107.5(4) . . ?
C9 C8 H8A 110.2 . . ?
C9 C8 H8B 110.2 . . ?
C7 C8 H8A 110.2 . . ?
C7 C8 H8B 110.2 . . ?
H8A C8 H8B 108.5 . . ?
C11 C13 H13A 109.5 . . ?
C11 C13 H13B 109.5 . . ?
C11 C13 H13C 109.5 . . ?
H13A C13 H13B 109.5 . . ?
H13A C13 H13C 109.5 . . ?
H13B C13 H13C 109.5 . . ?
H31A C31 H31B 109.2 . . ?
C32 C31 H31A 111.3 . . ?
C32 C31 H31B 111.3 . . ?
C32 C31 C30 102(2) . . ?
C30 C31 H31A 111.3 . . ?
C30 C31 H31B 111.3 . . ?
H33A C33 H33B 108.4 . . ?
C34 C33 H33A 110.1 . . ?
C34 C33 H33B 110.1 . . ?
C34 C33 C32 108(2) . . ?
C32 C33 H33A 110.1 . . ?
C32 C33 H33B 110.1 . . ?
H35A C35 H35B 109.5 . . ?
H35A C35 H35C 109.5 . . ?
H35B C35 H35C 109.5 . . ?
C34 C35 H35A 109.5 . . ?
C34 C35 H35B 109.5 . . ?
C34 C35 H35C 109.5 . . ?
C33 C34 C35 102(3) . . ?
C33 C34 H34A 111.3 . . ?
C33 C34 H34B 111.3 . . ?
C35 C34 H34A 111.3 . . ?
C35 C34 H34B 111.3 . . ?
H34A C34 H34B 109.2 . . ?
C31 C32 C33 101.0(18) . . ?
C31 C32 H32A 111.6 . . ?
C31 C32 H32B 111.6 . . ?
C33 C32 H32A 111.6 . . ?
C33 C32 H32B 111.6 . . ?
H32A C32 H32B 109.4 . . ?
C31 C30 H30A 109.5 . . ?
C31 C30 H30B 109.5 . . ?
C31 C30 H30C 109.5 . . ?
H30A C30 H30B 109.5 . . ?
H30A C30 H30C 109.5 . . ?
H30B C30 H30C 109.5 . . ?

loop_
_geom_bond_atom_site_label_1
_geom_bond_atom_site_label_2
_geom_bond_distance
_geom_bond_site_symmetry_2
_geom_bond_publ_flag
S1 O1 1.414(2) . ?
S1 N1 1.600(3) . ?
S1 O2 1.406(2) . ?
S1 C14 1.792(4) . ?
Cl1 C4 1.736(3) . ?
O3 C1 1.249(3) . ?
O4 C1 1.221(3) . ?
N2 H2A 0.8900 . ?
N2 H2B 0.8900 . ?
N2 C18 1.484(4) . ?
N2 C24 1.479(4) . ?
N1 H1 0.8606 . ?
N1 C5 1.483(4) . ?
C1 C2 1.516(4) . ?
C2 H2 0.9800 . ?
C2 C3 1.474(4) . ?
C2 C10 1.515(5) . ?
C3 H3 0.9300 . ?
C3 C4 1.306(4) . ?
C4 C5 1.504(5) . ?
C18 H18 0.9800 . ?
C18 C23 1.482(5) . ?
C18 C19 1.482(5) . ?
C24 H24 0.9800 . ?
C24 C29 1.502(5) . ?
C24 C25 1.489(5) . ?
C5 C9 1.531(5) . ?
C5 C6 1.508(5) . ?
C10 H10A 0.9700 . ?
C10 H10B 0.9700 . ?
C10 C11 1.517(5) . ?
C9 H9A 0.9700 . ?
C9 H9B 0.9700 . ?
C9 C8 1.435(7) . ?
C14 C16 1.511(5) . ?
C14 C17 1.511(6) . ?
C14 C15 1.514(6) . ?
C11 H11 0.9800 . ?
C11 C12 1.470(6) . ?
C11 C13 1.506(7) . ?
C29 H29A 0.9700 . ?
C29 H29B 0.9700 . ?
C29 C28 1.494(6) . ?
C23 H23A 0.9700 . ?
C23 H23B 0.9700 . ?
C23 C22 1.515(6) . ?
C25 H25A 0.9700 . ?
C25 H25B 0.9700 . ?
C25 C26 1.510(6) . ?
C6 H6A 0.9700 . ?
C6 H6B 0.9700 . ?
C6 C7 1.498(6) . ?
C19 H19A 0.9700 . ?
C19 H19B 0.9700 . ?
C19 C20 1.508(5) . ?
C16 H16A 0.9600 . ?
C16 H16B 0.9600 . ?
C16 H16C 0.9600 . ?
C26 H26A 0.9700 . ?
C26 H26B 0.9700 . ?
C26 C27 1.519(7) . ?
C27 H27A 0.9700 . ?
C27 H27B 0.9700 . ?
C27 C28 1.491(7) . ?
C20 H20A 0.9700 . ?
C20 H20B 0.9700 . ?
C20 C21 1.475(7) . ?
C21 H21A 0.9700 . ?
C21 H21B 0.9700 . ?
C21 C22 1.501(7) . ?
C22 H22A 0.9700 . ?
C22 H22B 0.9700 . ?
C7 H7A 0.9700 . ?
C7 H7B 0.9700 . ?
C7 C8 1.462(7) . ?
C17 H17A 0.9600 . ?
C17 H17B 0.9600 . ?
C17 H17C 0.9600 . ?
C28 H28A 0.9700 . ?
C28 H28B 0.9700 . ?
C15 H15A 0.9600 . ?
C15 H15B 0.9600 . ?
C15 H15C 0.9600 . ?
C12 H12A 0.9600 . ?
C12 H12B 0.9600 . ?
C12 H12C 0.9600 . ?
C8 H8A 0.9700 . ?
C8 H8B 0.9700 . ?
C13 H13A 0.9600 . ?
C13 H13B 0.9600 . ?
C13 H13C 0.9600 . ?
C31 H31A 0.9700 . ?
C31 H31B 0.9700 . ?
C31 C32 1.466(15) . ?
C31 C30 1.482(15) . ?
C33 H33A 0.9700 . ?
C33 H33B 0.9700 . ?
C33 C34 1.465(18) . ?
C33 C32 1.491(17) . ?
C35 H35A 0.9600 . ?
C35 H35B 0.9600 . ?
C35 H35C 0.9600 . ?
C35 C34 1.466(17) . ?
C34 H34A 0.9700 . ?
C34 H34B 0.9700 . ?
C32 H32A 0.9700 . ?
C32 H32B 0.9700 . ?
C30 H30A 0.9600 . ?
C30 H30B 0.9600 . ?
C30 H30C 0.9600 . ?

loop_
_geom_torsion_atom_site_label_1
_geom_torsion_atom_site_label_2
_geom_torsion_atom_site_label_3
_geom_torsion_atom_site_label_4
_geom_torsion
_geom_torsion_site_symmetry_1
_geom_torsion_site_symmetry_2
_geom_torsion_site_symmetry_3
_geom_torsion_site_symmetry_4
_geom_torsion_publ_flag
S1 N1 C5 C4 -56.0(4) . . . . ?
S1 N1 C5 C9 -177.0(3) . . . . ?
S1 N1 C5 C6 73.3(3) . . . . ?
Cl1 C4 C5 N1 -60.0(3) . . . . ?
Cl1 C4 C5 C9 57.2(3) . . . . ?
Cl1 C4 C5 C6 172.3(3) . . . . ?
O3 C1 C2 C3 -105.1(3) . . . . ?
O3 C1 C2 C10 131.7(3) . . . . ?
O4 C1 C2 C3 76.5(3) . . . . ?
O4 C1 C2 C10 -46.7(4) . . . . ?
N2 C18 C23 C22 175.2(4) . . . . ?
N2 C18 C19 C20 -177.7(3) . . . . ?
N2 C24 C29 C28 177.6(4) . . . . ?
N2 C24 C25 C26 -177.9(4) . . . . ?
O1 S1 N1 C5 113.3(3) . . . . ?
O1 S1 C14 C16 57.6(3) . . . . ?
O1 S1 C14 C17 -61.3(3) . . . . ?
O1 S1 C14 C15 178.9(3) . . . . ?
N1 S1 C14 C16 -59.4(3) . . . . ?
N1 S1 C14 C17 -178.3(3) . . . . ?
N1 S1 C14 C15 61.9(3) . . . . ?
N1 C5 C9 C8 -82.7(4) . . . . ?
N1 C5 C6 C7 83.5(4) . . . . ?
O2 S1 N1 C5 -17.4(3) . . . . ?
O2 S1 C14 C16 -175.0(3) . . . . ?
O2 S1 C14 C17 66.1(3) . . . . ?
O2 S1 C14 C15 -53.6(4) . . . . ?
C1 C2 C3 C4 145.2(3) . . . . ?
C1 C2 C10 C11 -60.1(4) . . . . ?
C2 C3 C4 Cl1 -1.7(5) . . . . ?
C2 C3 C4 C5 174.4(3) . . . . ?
C2 C10 C11 C12 -60.4(5) . . . . ?
C2 C10 C11 C13 176.6(4) . . . . ?
C3 C2 C10 C11 176.0(3) . . . . ?
C3 C4 C5 N1 123.6(4) . . . . ?
C3 C4 C5 C9 -119.2(4) . . . . ?
C3 C4 C5 C6 -4.1(5) . . . . ?
C4 C5 C9 C8 155.8(4) . . . . ?
C4 C5 C6 C7 -148.4(4) . . . . ?
C18 N2 C24 C29 61.6(4) . . . . ?
C18 N2 C24 C25 -175.4(3) . . . . ?
C18 C23 C22 C21 -55.0(6) . . . . ?
C18 C19 C20 C21 55.8(6) . . . . ?
C24 N2 C18 C23 57.3(4) . . . . ?
C24 N2 C18 C19 -179.3(3) . . . . ?
C24 C29 C28 C27 -56.5(6) . . . . ?
C24 C25 C26 C27 54.2(5) . . . . ?
C5 C9 C8 C7 -25.8(6) . . . . ?
C5 C6 C7 C8 13.6(6) . . . . ?
C10 C2 C3 C4 -90.8(4) . . . . ?
C9 C5 C6 C7 -27.9(5) . . . . ?
C14 S1 N1 C5 -133.0(3) . . . . ?
C29 C24 C25 C26 -55.7(5) . . . . ?
C23 C18 C19 C20 -54.6(5) . . . . ?
C25 C24 C29 C28 56.1(5) . . . . ?
C25 C26 C27 C28 -53.6(6) . . . . ?
C6 C5 C9 C8 33.4(5) . . . . ?
C6 C7 C8 C9 7.7(7) . . . . ?
C19 C18 C23 C22 54.0(5) . . . . ?
C19 C20 C21 C22 -56.5(6) . . . . ?
C26 C27 C28 C29 55.4(6) . . . . ?
C20 C21 C22 C23 56.7(6) . . . . ?
C34 C33 C32 C31 -164(3) . . . . ?
C32 C33 C34 C35 -160(3) . . . . ?
C30 C31 C32 C33 -179(3) . . . . ?
